data_7110984
loop_
_publ_author_name
'Hierso, Jean-Cyrille'
'Bouwman, Elisabeth'
'Reedijk, Jan'
'Ellis, Dianne D.'
'Spek, Anthony L.'

_publ_section_title
;
 Unique chains of alternating octahedral and tetrahedral cobalt(ii) sites:
 crystal structures of the novel chloro-bridged complexes
 [Co4(\m-Cl)6Cl2(thf)4(MeOH)2]n and
 [{Co4(\m-Cl)6Cl2(thf)4(H2O)2}&#x00B7;2THF]n
;
_journal_issue 15
_journal_name_full 'Chemical Communications'
_journal_page_first 1359
_journal_paper_doi 10.1039/b003213l
_journal_year 2000
_chemical_formula_moiety 'C8 H18 Cl4 Co2 O3, C4 H8 O'
_chemical_formula_sum 'C12 H26 Cl4 Co2 O4'
_chemical_formula_weight 493.99
_chemical_name_systematic
; 
 ? 
;
_space_group_IT_number 2
_symmetry_cell_setting triclinic
_symmetry_space_group_name_Hall '-P 1'
_symmetry_space_group_name_H-M 'P -1'
_atom_sites_solution_hydrogens geom
_atom_sites_solution_primary direct
_atom_sites_solution_secondary difmap
_audit_creation_method SHELXL-97
_cell_angle_alpha 76.563(2)
_cell_angle_beta 77.804(2)
_cell_angle_gamma 68.245(2)
_cell_formula_units_Z 2
_cell_length_a 8.6714(3)
_cell_length_b 10.8418(3)
_cell_length_c 11.8514(5)
_cell_measurement_temperature 150(2)
_cell_volume 996.81(6)
_computing_cell_refinement 'DENZO 1.11.0'
_computing_data_collection 'Nonius COLLECT'
_computing_data_reduction 'DENZO 1.11.0'
_computing_molecular_graphics 'PLATON (Spek, 1999)'
_computing_publication_material 'SHELXL97 (Sheldrick, 1997b)'
_computing_structure_refinement 'SHELXL97 (Sheldrick, 1997a)'
_computing_structure_solution 'SHELXS97 (Sheldrick, 1997b)'
_diffrn_ambient_temperature 150(2)
_diffrn_measured_fraction_theta_full 0.989
_diffrn_measured_fraction_theta_max 0.989
_diffrn_measurement_device_type 'Nonius Kappa CCD'
_diffrn_measurement_method '\f scans with \k at 0\% and \w scans'
_diffrn_radiation_monochromator graphite
_diffrn_radiation_source 'rotating anode'
_diffrn_radiation_type MoK\a
_diffrn_radiation_wavelength 0.71073
_diffrn_reflns_av_R_equivalents 0.0381
_diffrn_reflns_av_sigmaI/netI 0.0493
_diffrn_reflns_limit_h_max 11
_diffrn_reflns_limit_h_min -10
_diffrn_reflns_limit_k_max 14
_diffrn_reflns_limit_k_min -14
_diffrn_reflns_limit_l_max 14
_diffrn_reflns_limit_l_min -15
_diffrn_reflns_number 10959
_diffrn_reflns_theta_full 27.48
_diffrn_reflns_theta_max 27.48
_diffrn_reflns_theta_min 1.78
_exptl_absorpt_coefficient_mu 2.210
_exptl_absorpt_correction_T_max 0.77039
_exptl_absorpt_correction_T_min 0.71659
_exptl_absorpt_correction_type multi-scan
_exptl_absorpt_process_details 'MULscanABS in PLATON (Spek, 2000)'
_exptl_crystal_colour blue
_exptl_crystal_density_diffrn 1.646
_exptl_crystal_density_method 'not measured'
_exptl_crystal_description needles
_exptl_crystal_F_000 504
_exptl_crystal_size_max 0.42
_exptl_crystal_size_mid 0.12
_exptl_crystal_size_min 0.09
_refine_diff_density_max 0.562
_refine_diff_density_min -0.437
_refine_diff_density_rms 0.079
_refine_ls_extinction_method none
_refine_ls_goodness_of_fit_ref 1.055
_refine_ls_hydrogen_treatment mixed
_refine_ls_matrix_type full
_refine_ls_number_parameters 210
_refine_ls_number_reflns 4520
_refine_ls_number_restraints 0
_refine_ls_restrained_S_all 1.055
_refine_ls_R_factor_all 0.0445
_refine_ls_R_factor_gt 0.0314
_refine_ls_shift/su_max 0.001
_refine_ls_shift/su_mean 0.000
_refine_ls_structure_factor_coef Fsqd
_refine_ls_weighting_details 'calc w=1/[\s^2^(Fo^2^)+(0.0181P)^2^+0.3456P] where P=(Fo^2^+2Fc^2^)/3'
_refine_ls_weighting_scheme calc
_refine_ls_wR_factor_gt 0.0651
_refine_ls_wR_factor_ref 0.0699
_reflns_number_gt 3674
_reflns_number_total 4520
_reflns_threshold_expression I>2\s(I)
_cod_data_source_file b003213lsup1.cif
_cod_data_source_block 2
_cod_depositor_comments
;
The following automatic conversions were performed:

'_symmetry_cell_setting' value 'Triclinic' changed to 'triclinic'
according to /home/saulius/struct/CIF-dictionaries/cif_core.dic
dictionary named 'cif_core.dic' version 2.4.2 from 2011-04-26.

Automatic conversion script
Id: cif_fix_values 1891 2012-01-12 08:04:46Z andrius 
;
_cod_database_code 7110984

loop_
_symmetry_equiv_pos_as_xyz
'x, y, z'
'-x, -y, -z'

loop_
_atom_site_label
_atom_site_type_symbol
_atom_site_fract_x
_atom_site_fract_y
_atom_site_fract_z
_atom_site_U_iso_or_equiv
_atom_site_adp_type
_atom_site_occupancy
_atom_site_symmetry_multiplicity
_atom_site_calc_flag
_atom_site_refinement_flags
Co1 Co 0.0000 0.0000 1.0000 0.01776(10) Uani 1 2 d S
Co2 Co -0.09792(4) 0.22120(3) 0.76607(3) 0.02132(9) Uani 1 1 d .
Co3 Co 0.0000 0.5000 0.5000 0.01940(11) Uani 1 2 d S
Cl1 Cl 0.04700(7) 0.21313(5) 0.91070(5) 0.02503(14) Uani 1 1 d .
Cl2 Cl -0.08369(7) -0.00083(5) 0.81272(5) 0.02445(13) Uani 1 1 d .
Cl3 Cl -0.36211(7) 0.36674(6) 0.77951(6) 0.03533(16) Uani 1 1 d .
Cl4 Cl 0.04571(7) 0.25833(5) 0.58491(5) 0.02309(13) Uani 1 1 d .
O1 O 0.2463(2) 0.44397(19) 0.43518(16) 0.0300(4) Uani 1 1 d .
H1A H 0.319(3) 0.377(3) 0.464(2) 0.043(9) Uiso 1 1 d .
H1B H 0.284(3) 0.491(3) 0.388(3) 0.044(9) Uiso 1 1 d .
O10 O 0.24701(18) -0.10804(15) 0.94454(14) 0.0260(4) Uani 1 1 d .
C11 C 0.3921(3) -0.0729(3) 0.9494(2) 0.0372(6) Uani 1 1 d .
H11A H 0.3927 -0.0614 1.0297 0.045 Uiso 1 1 calc R
H11B H 0.3902 0.0121 0.8952 0.045 Uiso 1 1 calc R
C12 C 0.5423(3) -0.1869(3) 0.9135(3) 0.0460(7) Uani 1 1 d .
H12A H 0.5832 -0.2538 0.9827 0.055 Uiso 1 1 calc R
H12B H 0.6341 -0.1542 0.8693 0.055 Uiso 1 1 calc R
C13 C 0.4810(4) -0.2469(3) 0.8374(3) 0.0553(9) Uani 1 1 d .
H13A H 0.5479 -0.3435 0.8384 0.066 Uiso 1 1 calc R
H13B H 0.4863 -0.1987 0.7555 0.066 Uiso 1 1 calc R
C14 C 0.3025(3) -0.2288(2) 0.8919(2) 0.0307(6) Uani 1 1 d .
H14A H 0.2322 -0.2171 0.8318 0.037 Uiso 1 1 calc R
H14B H 0.2964 -0.3078 0.9522 0.037 Uiso 1 1 calc R
O20 O -0.0519(2) 0.46862(15) 0.34626(14) 0.0286(4) Uani 1 1 d .
C21 C -0.2032(3) 0.5445(2) 0.29269(19) 0.0227(5) Uani 1 1 d .
H21A H -0.2215 0.6422 0.2784 0.027 Uiso 1 1 calc R
H21B H -0.3020 0.5281 0.3443 0.027 Uiso 1 1 calc R
C22 C -0.1762(3) 0.4950(2) 0.1774(2) 0.0300(6) Uani 1 1 d .
H22A H -0.2500 0.4426 0.1810 0.036 Uiso 1 1 calc R
H22B H -0.1992 0.5716 0.1116 0.036 Uiso 1 1 calc R
C23 C 0.0068(3) 0.4065(3) 0.1631(2) 0.0384(6) Uani 1 1 d .
H23A H 0.0243 0.3319 0.1217 0.046 Uiso 1 1 calc R
H23B H 0.0790 0.4595 0.1194 0.046 Uiso 1 1 calc R
C24 C 0.0420(3) 0.3545(2) 0.2864(2) 0.0361(6) Uani 1 1 d .
H24A H 0.0029 0.2771 0.3210 0.043 Uiso 1 1 calc R
H24B H 0.1634 0.3261 0.2905 0.043 Uiso 1 1 calc R
O50 O 0.4950(2) 0.23637(18) 0.51517(17) 0.0506(6) Uani 1 1 d .
C51 C 0.5132(3) 0.1317(2) 0.6159(2) 0.0390(6) Uani 1 1 d .
H51A H 0.4146 0.1016 0.6364 0.047 Uiso 1 1 calc R
H51B H 0.5263 0.1632 0.6841 0.047 Uiso 1 1 calc R
C52 C 0.6690(3) 0.0194(2) 0.5800(2) 0.0391(7) Uani 1 1 d .
H52A H 0.6407 -0.0464 0.5500 0.047 Uiso 1 1 calc R
H52B H 0.7327 -0.0282 0.6467 0.047 Uiso 1 1 calc R
C53 C 0.7677(4) 0.0904(3) 0.4846(3) 0.0682(11) Uani 1 1 d .
H53A H 0.8742 0.0810 0.5094 0.082 Uiso 1 1 calc R
H53B H 0.7939 0.0519 0.4121 0.082 Uiso 1 1 calc R
C54 C 0.6593(3) 0.2354(3) 0.4644(3) 0.0407(7) Uani 1 1 d .
H54A H 0.6961 0.2897 0.5027 0.049 Uiso 1 1 calc R
H54B H 0.6631 0.2722 0.3796 0.049 Uiso 1 1 calc R

loop_
_atom_site_aniso_label
_atom_site_aniso_U_11
_atom_site_aniso_U_22
_atom_site_aniso_U_33
_atom_site_aniso_U_23
_atom_site_aniso_U_13
_atom_site_aniso_U_12
Co1 0.0211(2) 0.0178(2) 0.0163(2) -0.00071(17) -0.00369(17) -0.00941(18)
Co2 0.02314(18) 0.02125(16) 0.01801(17) 0.00083(12) -0.00355(13) -0.00785(13)
Co3 0.0182(2) 0.0202(2) 0.0151(2) -0.00110(17) -0.00098(17) -0.00301(17)
Cl1 0.0357(3) 0.0231(3) 0.0216(3) 0.0014(2) -0.0076(2) -0.0171(3)
Cl2 0.0339(3) 0.0236(3) 0.0200(3) -0.0012(2) -0.0075(2) -0.0138(2)
Cl3 0.0253(3) 0.0335(3) 0.0332(4) 0.0057(3) 0.0016(3) -0.0039(3)
Cl4 0.0256(3) 0.0201(3) 0.0192(3) -0.0006(2) 0.0000(2) -0.0062(2)
O1 0.0198(9) 0.0275(9) 0.0278(10) 0.0090(8) 0.0008(8) -0.0014(8)
O10 0.0200(8) 0.0261(8) 0.0359(10) -0.0146(7) -0.0008(7) -0.0087(7)
C11 0.0239(14) 0.0484(16) 0.0494(18) -0.0204(14) 0.0004(12) -0.0195(13)
C12 0.0254(15) 0.0510(17) 0.063(2) -0.0189(15) -0.0021(14) -0.0106(13)
C13 0.0384(18) 0.0575(19) 0.075(2) -0.0380(17) 0.0118(16) -0.0162(15)
C14 0.0302(14) 0.0288(13) 0.0367(15) -0.0166(11) -0.0003(11) -0.0096(11)
O20 0.0289(9) 0.0268(8) 0.0236(9) -0.0101(7) -0.0106(7) 0.0052(7)
C21 0.0204(12) 0.0232(11) 0.0233(13) -0.0018(10) -0.0047(10) -0.0064(9)
C22 0.0356(15) 0.0295(13) 0.0285(14) -0.0054(11) -0.0108(11) -0.0114(11)
C23 0.0379(16) 0.0464(16) 0.0316(15) -0.0159(13) -0.0053(12) -0.0091(13)
C24 0.0381(16) 0.0316(13) 0.0296(15) -0.0133(11) -0.0040(12) 0.0028(12)
O50 0.0264(10) 0.0441(11) 0.0514(13) 0.0195(9) -0.0010(9) 0.0033(8)
C51 0.0410(16) 0.0341(14) 0.0340(16) 0.0015(12) -0.0060(13) -0.0078(12)
C52 0.0416(16) 0.0300(13) 0.0445(17) -0.0078(12) -0.0213(13) -0.0017(12)
C53 0.0373(19) 0.0429(17) 0.107(3) -0.0182(18) 0.0143(19) -0.0035(15)
C54 0.0279(15) 0.0425(15) 0.0454(18) -0.0045(13) -0.0019(13) -0.0081(12)

loop_
_atom_type_symbol
_atom_type_description
_atom_type_scat_dispersion_real
_atom_type_scat_dispersion_imag
_atom_type_scat_source
C C 0.0033 0.0016 'International Tables Vol C Tables 4.2.6.8 and 6.1.1.4'
H H 0.0000 0.0000 'International Tables Vol C Tables 4.2.6.8 and 6.1.1.4'
Cl Cl 0.1484 0.1585 'International Tables Vol C Tables 4.2.6.8 and 6.1.1.4'
Co Co 0.3494 0.9721 'International Tables Vol C Tables 4.2.6.8 and 6.1.1.4'
O O 0.0106 0.0060 'International Tables Vol C Tables 4.2.6.8 and 6.1.1.4'

loop_
_geom_angle_atom_site_label_1
_geom_angle_atom_site_label_2
_geom_angle_atom_site_label_3
_geom_angle
_geom_angle_site_symmetry_1
_geom_angle_site_symmetry_3
_geom_angle_publ_flag
O10 Co1 O10 180.0 . 2_557 y
O10 Co1 Cl1 90.91(4) . . y
O10 Co1 Cl1 89.09(4) 2_557 . y
O10 Co1 Cl1 89.09(4) . 2_557 ?
O10 Co1 Cl1 90.91(4) 2_557 2_557 ?
Cl1 Co1 Cl1 180.0 . 2_557 y
O10 Co1 Cl2 90.84(5) . . y
O10 Co1 Cl2 89.16(5) 2_557 . y
Cl1 Co1 Cl2 88.197(17) . . y
Cl1 Co1 Cl2 91.804(17) 2_557 . y
O10 Co1 Cl2 89.16(5) . 2_557 ?
O10 Co1 Cl2 90.84(5) 2_557 2_557 ?
Cl1 Co1 Cl2 91.805(17) . 2_557 ?
Cl1 Co1 Cl2 88.194(17) 2_557 2_557 ?
Cl2 Co1 Cl2 180.0 . 2_557 y
Cl3 Co2 Cl4 111.43(2) . . y
Cl3 Co2 Cl1 113.96(3) . . y
Cl4 Co2 Cl1 111.55(2) . . y
Cl3 Co2 Cl2 113.06(2) . . y
Cl4 Co2 Cl2 109.57(2) . . y
Cl1 Co2 Cl2 96.40(2) . . y
O1 Co3 O1 179.999(2) . 2_566 y
O1 Co3 O20 89.38(7) . . y
O1 Co3 O20 90.63(7) 2_566 . y
O1 Co3 O20 90.62(7) . 2_566 ?
O1 Co3 O20 89.37(7) 2_566 2_566 ?
O20 Co3 O20 180.0 . 2_566 y
O1 Co3 Cl4 92.47(5) . 2_566 y
O1 Co3 Cl4 87.53(5) 2_566 2_566 ?
O20 Co3 Cl4 90.53(4) . 2_566 ?
O20 Co3 Cl4 89.47(4) 2_566 2_566 ?
O1 Co3 Cl4 87.53(5) . . y
O1 Co3 Cl4 92.47(5) 2_566 . ?
O20 Co3 Cl4 89.47(4) . . y
O20 Co3 Cl4 90.53(4) 2_566 . y
Cl4 Co3 Cl4 180.0 2_566 . y
Co2 Cl1 Co1 86.261(18) . . y
Co2 Cl2 Co1 85.482(19) . . y
Co2 Cl4 Co3 114.92(2) . . y
Co3 O1 H1A 124.6(19) . . ?
Co3 O1 H1B 122(2) . . ?
H1A O1 H1B 112(3) . . ?
C14 O10 C11 109.37(17) . . ?
C14 O10 Co1 125.37(13) . . ?
C11 O10 Co1 125.24(14) . . ?
O10 C11 C12 106.0(2) . . ?
O10 C11 H11A 110.5 . . ?
C12 C11 H11A 110.5 . . ?
O10 C11 H11B 110.5 . . ?
C12 C11 H11B 110.5 . . ?
H11A C11 H11B 108.7 . . ?
C11 C12 C13 104.1(2) . . ?
C11 C12 H12A 110.9 . . ?
C13 C12 H12A 110.9 . . ?
C11 C12 H12B 110.9 . . ?
C13 C12 H12B 110.9 . . ?
H12A C12 H12B 108.9 . . ?
C12 C13 C14 103.6(2) . . ?
C12 C13 H13A 111.0 . . ?
C14 C13 H13A 111.0 . . ?
C12 C13 H13B 111.0 . . ?
C14 C13 H13B 111.0 . . ?
H13A C13 H13B 109.0 . . ?
O10 C14 C13 105.21(18) . . ?
O10 C14 H14A 110.7 . . ?
C13 C14 H14A 110.7 . . ?
O10 C14 H14B 110.7 . . ?
C13 C14 H14B 110.7 . . ?
H14A C14 H14B 108.8 . . ?
C21 O20 C24 107.95(17) . . ?
C21 O20 Co3 125.42(13) . . ?
C24 O20 Co3 125.89(14) . . ?
O20 C21 C22 106.18(18) . . ?
O20 C21 H21A 110.5 . . ?
C22 C21 H21A 110.5 . . ?
O20 C21 H21B 110.5 . . ?
C22 C21 H21B 110.5 . . ?
H21A C21 H21B 108.7 . . ?
C23 C22 C21 104.50(19) . . ?
C23 C22 H22A 110.9 . . ?
C21 C22 H22A 110.9 . . ?
C23 C22 H22B 110.9 . . ?
C21 C22 H22B 110.9 . . ?
H22A C22 H22B 108.9 . . ?
C24 C23 C22 103.1(2) . . ?
C24 C23 H23A 111.1 . . ?
C22 C23 H23A 111.1 . . ?
C24 C23 H23B 111.1 . . ?
C22 C23 H23B 111.1 . . ?
H23A C23 H23B 109.1 . . ?
O20 C24 C23 103.93(19) . . ?
O20 C24 H24A 111.0 . . ?
C23 C24 H24A 111.0 . . ?
O20 C24 H24B 111.0 . . ?
C23 C24 H24B 111.0 . . ?
H24A C24 H24B 109.0 . . ?
C54 O50 C51 106.72(19) . . ?
O50 C51 C52 104.7(2) . . ?
O50 C51 H51A 110.8 . . ?
C52 C51 H51A 110.8 . . ?
O50 C51 H51B 110.8 . . ?
C52 C51 H51B 110.8 . . ?
H51A C51 H51B 108.9 . . ?
C51 C52 C53 103.8(2) . . ?
C51 C52 H52A 111.0 . . ?
C53 C52 H52A 111.0 . . ?
C51 C52 H52B 111.0 . . ?
C53 C52 H52B 111.0 . . ?
H52A C52 H52B 109.0 . . ?
C54 C53 C52 106.2(2) . . ?
C54 C53 H53A 110.5 . . ?
C52 C53 H53A 110.5 . . ?
C54 C53 H53B 110.5 . . ?
C52 C53 H53B 110.5 . . ?
H53A C53 H53B 108.7 . . ?
O50 C54 C53 105.0(2) . . ?
O50 C54 H54A 110.7 . . ?
C53 C54 H54A 110.7 . . ?
O50 C54 H54B 110.7 . . ?
C53 C54 H54B 110.7 . . ?
H54A C54 H54B 108.8 . . ?

loop_
_geom_bond_atom_site_label_1
_geom_bond_atom_site_label_2
_geom_bond_distance
_geom_bond_site_symmetry_2
_geom_bond_publ_flag
Co1 O10 2.0724(15) . y
Co1 O10 2.0725(15) 2_557 y
Co1 Cl1 2.4505(5) . y
Co1 Cl1 2.4505(5) 2_557 y
Co1 Cl2 2.4794(5) . y
Co1 Cl2 2.4795(5) 2_557 y
Co2 Cl3 2.2464(7) . y
Co2 Cl4 2.2723(6) . y
Co2 Cl1 2.2986(6) . y
Co2 Cl2 2.3034(6) . y
Co3 O1 2.0203(17) . y
Co3 O1 2.0203(17) 2_566 y
Co3 O20 2.0944(16) . y
Co3 O20 2.0944(16) 2_566 y
Co3 Cl4 2.4916(5) 2_566 y
Co3 Cl4 2.4916(5) . y
O1 H1A 0.82(3) . y
O1 H1B 0.77(3) . y
O10 C14 1.456(3) . ?
O10 C11 1.458(3) . ?
C11 C12 1.491(4) . ?
C11 H11A 0.9900 . ?
C11 H11B 0.9900 . ?
C12 C13 1.501(4) . ?
C12 H12A 0.9900 . ?
C12 H12B 0.9900 . ?
C13 C14 1.504(3) . ?
C13 H13A 0.9900 . ?
C13 H13B 0.9900 . ?
C14 H14A 0.9900 . ?
C14 H14B 0.9900 . ?
O20 C21 1.452(2) . ?
O20 C24 1.454(3) . ?
C21 C22 1.523(3) . ?
C21 H21A 0.9900 . ?
C21 H21B 0.9900 . ?
C22 C23 1.517(3) . ?
C22 H22A 0.9900 . ?
C22 H22B 0.9900 . ?
C23 C24 1.491(3) . ?
C23 H23A 0.9900 . ?
C23 H23B 0.9900 . ?
C24 H24A 0.9900 . ?
C24 H24B 0.9900 . ?
O50 C54 1.421(3) . ?
O50 C51 1.434(3) . ?
C51 C52 1.505(4) . ?
C51 H51A 0.9900 . ?
C51 H51B 0.9900 . ?
C52 C53 1.510(4) . ?
C52 H52A 0.9900 . ?
C52 H52B 0.9900 . ?
C53 C54 1.496(4) . ?
C53 H53A 0.9900 . ?
C53 H53B 0.9900 . ?
C54 H54A 0.9900 . ?
C54 H54B 0.9900 . ?

loop_
_geom_hbond_atom_site_label_D
_geom_hbond_atom_site_label_H
_geom_hbond_atom_site_label_A
_geom_hbond_distance_DH
_geom_hbond_distance_HA
_geom_hbond_distance_DA
_geom_hbond_angle_DHA
_geom_hbond_site_symmetry_A
_geom_hbond_publ_flag
O1 H1A O50 0.82(3) 1.81(3) 2.625(3) 174(3) . yes
O1 H1B Cl3 0.77(3) 2.36(3) 3.117(2) 168(3) 2_566 yes

loop_
_geom_torsion_atom_site_label_1
_geom_torsion_atom_site_label_2
_geom_torsion_atom_site_label_3
_geom_torsion_atom_site_label_4
_geom_torsion
_geom_torsion_site_symmetry_1
Cl3 Co2 Cl1 Co1 103.71(2) .
Cl4 Co2 Cl1 Co1 -129.05(2) .
Cl2 Co2 Cl1 Co1 -15.05(2) .
O10 Co1 Cl1 Co2 104.69(5) .
O10 Co1 Cl1 Co2 -75.31(5) 2_557
Cl1 Co1 Cl1 Co2 -143(20) 2_557
Cl2 Co1 Cl1 Co2 13.88(2) .
Cl2 Co1 Cl1 Co2 -166.12(2) 2_557
Cl3 Co2 Cl2 Co1 -104.57(3) .
Cl4 Co2 Cl2 Co1 130.49(2) .
Cl1 Co2 Cl2 Co1 14.89(2) .
O10 Co1 Cl2 Co2 -104.75(4) .
O10 Co1 Cl2 Co2 75.25(4) 2_557
Cl1 Co1 Cl2 Co2 -13.87(2) .
Cl1 Co1 Cl2 Co2 166.13(2) 2_557
Cl2 Co1 Cl2 Co2 150.9(15) 2_557
Cl3 Co2 Cl4 Co3 42.41(3) .
Cl1 Co2 Cl4 Co3 -86.19(3) .
Cl2 Co2 Cl4 Co3 168.29(2) .
O1 Co3 Cl4 Co2 141.31(6) .
O1 Co3 Cl4 Co2 -38.69(6) 2_566
O20 Co3 Cl4 Co2 -129.29(5) .
O20 Co3 Cl4 Co2 50.71(5) 2_566
Cl4 Co3 Cl4 Co2 1(9) 2_566
O10 Co1 O10 C14 114(4) 2_557
Cl1 Co1 O10 C14 -136.10(17) .
Cl1 Co1 O10 C14 43.90(17) 2_557
Cl2 Co1 O10 C14 -47.89(17) .
Cl2 Co1 O10 C14 132.11(17) 2_557
O10 Co1 O10 C11 -68(4) 2_557
Cl1 Co1 O10 C11 42.22(18) .
Cl1 Co1 O10 C11 -137.78(18) 2_557
Cl2 Co1 O10 C11 130.42(17) .
Cl2 Co1 O10 C11 -49.58(17) 2_557
C14 O10 C11 C12 -7.8(3) .
Co1 O10 C11 C12 173.61(16) .
O10 C11 C12 C13 26.3(3) .
C11 C12 C13 C14 -34.3(3) .
C11 O10 C14 C13 -13.7(3) .
Co1 O10 C14 C13 164.79(18) .
C12 C13 C14 O10 29.6(3) .
O1 Co3 O20 C21 -147.47(16) .
O1 Co3 O20 C21 32.53(16) 2_566
O20 Co3 O20 C21 109(10) 2_566
Cl4 Co3 O20 C21 -55.00(15) 2_566
Cl4 Co3 O20 C21 125.00(15) .
O1 Co3 O20 C24 43.62(18) .
O1 Co3 O20 C24 -136.38(18) 2_566
O20 Co3 O20 C24 -60(10) 2_566
Cl4 Co3 O20 C24 136.09(18) 2_566
Cl4 Co3 O20 C24 -43.91(18) .
C24 O20 C21 C22 -14.9(2) .
Co3 O20 C21 C22 174.52(13) .
O20 C21 C22 C23 -9.1(2) .
C21 C22 C23 C24 28.7(2) .
C21 O20 C24 C23 33.5(2) .
Co3 O20 C24 C23 -156.03(15) .
C22 C23 C24 O20 -38.0(2) .
C54 O50 C51 C52 -37.5(3) .
O50 C51 C52 C53 24.8(3) .
C51 C52 C53 C54 -4.4(3) .
C51 O50 C54 C53 34.4(3) .
C52 C53 C54 O50 -17.7(3) .
